data_2242407
loop_
_publ_author_name
'Yennawar, Hemant P.'
'Bradley, Heather G.'
'Perhonitch, Kristen C.'
'Reppert, Haley E.'
'Silverberg, Lee J.'

_publ_section_title
;
 Spontaneous resolution and crystal structure of
 (2<i>S</i>)-2-(3-nitrophenyl)-3-phenyl-2,3,5,6-tetrahydro-4<i>H</i>-1,3-thiazin-4-one;
 crystal structure of
 <i>rac</i>-2-(4-nitrophenyl)-3-phenyl-2,3,5,6-tetrahydro-4<i>H</i>-1,3-thiazin-4-one
;
_journal_coeditor_code HB7733
_journal_issue 4
_journal_name_full 'Acta Crystallographica Section E'
_journal_page_first 454
_journal_page_last 457
_journal_paper_doi 10.1107/S2056989018003444
_journal_volume 74
_journal_year 2018
_chemical_formula_iupac 'C16 H14 N2 O3 S'
_chemical_formula_moiety 'C16 H14 N2 O3 S'
_chemical_formula_sum 'C16 H14 N2 O3 S'
_chemical_formula_weight 314.35
_chemical_name_systematic (2<i>S</i>)-2-(3-Nitrophenyl)-3-phenyl-3,4,5,6-tetrahydro-2<i>H</i>-1,3-thiazin-4-one
_space_group_crystal_system orthorhombic
_space_group_IT_number 61
_space_group_name_Hall '-P 2ac 2ab'
_space_group_name_H-M_alt 'P b c a'
_symmetry_space_group_name_Hall '-P 2ac 2ab'
_symmetry_space_group_name_H-M 'P b c a'
_atom_sites_solution_hydrogens geom
_atom_sites_solution_primary iterative
_atom_sites_solution_secondary difmap
_audit_creation_method
;
Olex2 1.2
(compiled 2017.08.10 svn.r3458 for OlexSys, GUI svn.r5381)
;
_cell_angle_alpha 90.00
_cell_angle_beta 90.00
_cell_angle_gamma 90.00
_cell_formula_units_Z 8
_cell_length_a 15.801(6)
_cell_length_b 10.280(4)
_cell_length_c 18.460(7)
_cell_measurement_reflns_used 3516
_cell_measurement_temperature 298(2)
_cell_measurement_theta_max 27.479
_cell_measurement_theta_min 2.555
_cell_volume 2999(2)
_computing_cell_refinement
;
SAINT (Bruker, 2016)
;
_computing_data_collection
;
SMART (Bruker, 2001)
;
_computing_data_reduction
;
SAINT (Bruker, 2016)
;
_computing_molecular_graphics
;
<i>OLEX2</i> (Dolomanov <i>et al.</i>,  2009)
;
_computing_publication_material
;
<i>OLEX2</i> (Dolomanov <i>et al.</i>,  2009)
;
_computing_structure_refinement
;
SHELXL97 (Sheldrick, 2008)
;
_computing_structure_solution
;
<i>olex2.solve</i> (Bourhis <i>et al.</i>,  2015)
;
_diffrn_ambient_temperature 298(2)
_diffrn_measured_fraction_theta_full 0.994
_diffrn_measured_fraction_theta_max 0.994
_diffrn_measurement_device_type 'Bruker SMART CCD area detector'
_diffrn_measurement_method 'phi and omega scans'
_diffrn_radiation_monochromator graphite
_diffrn_radiation_type MoK\a
_diffrn_radiation_wavelength 0.71073
_diffrn_reflns_av_R_equivalents 0.0566
_diffrn_reflns_limit_h_max 21
_diffrn_reflns_limit_h_min -20
_diffrn_reflns_limit_k_max 13
_diffrn_reflns_limit_k_min -13
_diffrn_reflns_limit_l_max 23
_diffrn_reflns_limit_l_min -24
_diffrn_reflns_number 26571
_diffrn_reflns_theta_full 28.46
_diffrn_reflns_theta_max 28.46
_diffrn_reflns_theta_min 2.21
_exptl_absorpt_coefficient_mu 0.230
_exptl_absorpt_correction_T_max 0.9
_exptl_absorpt_correction_T_min 0.154211
_exptl_absorpt_correction_type multi-scan
_exptl_absorpt_process_details
;
(SADABS; Bruker, 2001)
;
_exptl_crystal_colour colorless
_exptl_crystal_density_diffrn 1.393
_exptl_crystal_density_method 'not measured'
_exptl_crystal_description block
_exptl_crystal_F_000 1312
_exptl_crystal_size_max 0.2
_exptl_crystal_size_mid 0.16
_exptl_crystal_size_min 0.09
_refine_diff_density_max 0.238
_refine_diff_density_min -0.481
_refine_ls_extinction_method none
_refine_ls_goodness_of_fit_ref 1.188
_refine_ls_hydrogen_treatment constr
_refine_ls_matrix_type full
_refine_ls_number_parameters 199
_refine_ls_number_reflns 3769
_refine_ls_number_restraints 0
_refine_ls_restrained_S_all 1.188
_refine_ls_R_factor_all 0.1223
_refine_ls_R_factor_gt 0.0776
_refine_ls_shift/su_max 0.000
_refine_ls_shift/su_mean 0.000
_refine_ls_structure_factor_coef Fsqd
_refine_ls_weighting_details 'calc w=1/[\s^2^(Fo^2^)+(0.1000P)^2^+0.0000P] where P=(Fo^2^+2Fc^2^)/3'
_refine_ls_weighting_scheme calc
_refine_ls_wR_factor_gt 0.1954
_refine_ls_wR_factor_ref 0.2163
_reflns_number_gt 2297
_reflns_number_total 3769
_reflns_threshold_expression >2sigma(I)
_cod_data_source_file hb7733sup1.cif
_cod_data_source_block 1
_cod_original_cell_volume 2998.4(19)
_cod_database_code 2242407

loop_
_space_group_symop_id
_space_group_symop_operation_xyz
1 'x, y, z'
2 '-x+1/2, -y, z+1/2'
3 'x+1/2, -y+1/2, -z'
4 '-x, y+1/2, -z+1/2'
5 '-x, -y, -z'
6 'x-1/2, y, -z-1/2'
7 '-x-1/2, y-1/2, z'
8 'x, -y-1/2, z-1/2'

loop_
_atom_site_type_symbol
_atom_site_label
_atom_site_fract_x
_atom_site_fract_y
_atom_site_fract_z
_atom_site_U_iso_or_equiv
_atom_site_adp_type
_atom_site_calc_flag
_atom_site_occupancy
C C1 0.38874(16) 0.8032(2) 0.80475(15) 0.0493(7) Uani d 1
H H1 0.3458 0.8713 0.7995 0.059 Uiso calc 1
C C2 0.32207(18) 0.6103(3) 0.86948(17) 0.0613(8) Uani d 1
C C3 0.3466(2) 0.6614(3) 0.94234(17) 0.0744(10) Uani d 1
H H3A 0.3941 0.6104 0.9597 0.089 Uiso calc 1
H H3B 0.2998 0.6462 0.9752 0.089 Uiso calc 1
C C4 0.3704(2) 0.8027(4) 0.94716(18) 0.0746(10) Uani d 1
H H4A 0.3901 0.8224 0.9957 0.090 Uiso calc 1
H H4B 0.3212 0.8562 0.9373 0.090 Uiso calc 1
C C5 0.44572(15) 0.8058(2) 0.73915(15) 0.0446(6) Uani d 1
C C6 0.42995(16) 0.8917(2) 0.68348(15) 0.0482(7) Uani d 1
H H6 0.3860 0.9513 0.6880 0.058 Uiso calc 1
C C7 0.47813(18) 0.8909(3) 0.62117(15) 0.0551(7) Uani d 1
H H7 0.4674 0.9495 0.5839 0.066 Uiso calc 1
C C8 0.54241(16) 0.8013(3) 0.61555(15) 0.0525(7) Uani d 1
C C9 0.56167(17) 0.7155(3) 0.67046(18) 0.0584(8) Uani d 1
H H9 0.6058 0.6563 0.6658 0.070 Uiso calc 1
C C10 0.51327(17) 0.7203(3) 0.73259(16) 0.0546(7) Uani d 1
H H10 0.5262 0.6650 0.7709 0.066 Uiso calc 1
C C11 0.31097(16) 0.6326(2) 0.73959(15) 0.0488(7) Uani d 1
C C12 0.24278(18) 0.6965(3) 0.71096(17) 0.0572(7) Uani d 1
H H12 0.2159 0.7612 0.7375 0.069 Uiso calc 1
C C13 0.2139(2) 0.6647(3) 0.64262(19) 0.0679(9) Uani d 1
H H13 0.1672 0.7078 0.6235 0.082 Uiso calc 1
C C14 0.2530(2) 0.5712(3) 0.6032(2) 0.0747(10) Uani d 1
H H14 0.2336 0.5511 0.5569 0.090 Uiso calc 1
C C15 0.3214(2) 0.5062(3) 0.6317(2) 0.0770(10) Uani d 1
H H15 0.3484 0.4423 0.6045 0.092 Uiso calc 1
C C16 0.3502(2) 0.5354(3) 0.70058(19) 0.0660(8) Uani d 1
H H16 0.3955 0.4899 0.7204 0.079 Uiso calc 1
N N1 0.34542(14) 0.6745(2) 0.80829(12) 0.0514(6) Uani d 1
N N2 0.59028(18) 0.7939(3) 0.54789(16) 0.0700(7) Uani d 1
O O1 0.28131(16) 0.5087(2) 0.86495(14) 0.0905(8) Uani d 1
O O2 0.57444(17) 0.8711(3) 0.49997(13) 0.0870(8) Uani d 1
O O3 0.6441(2) 0.7111(3) 0.54203(18) 0.1312(13) Uani d 1
S S1 0.45206(5) 0.83866(9) 0.88301(4) 0.0706(3) Uani d 1

loop_
_atom_site_aniso_label
_atom_site_aniso_U_11
_atom_site_aniso_U_22
_atom_site_aniso_U_33
_atom_site_aniso_U_12
_atom_site_aniso_U_13
_atom_site_aniso_U_23
C1 0.0452(15) 0.0467(14) 0.0561(17) 0.0018(11) 0.0019(12) 0.0096(11)
C2 0.0498(16) 0.0657(18) 0.068(2) 0.0000(14) 0.0077(14) 0.0223(16)
C3 0.065(2) 0.099(3) 0.060(2) 0.0073(18) 0.0096(16) 0.0301(18)
C4 0.072(2) 0.100(3) 0.0521(19) 0.0153(19) 0.0029(16) 0.0062(17)
C5 0.0395(13) 0.0399(12) 0.0543(16) -0.0048(10) -0.0009(11) 0.0045(11)
C6 0.0439(14) 0.0458(13) 0.0550(17) 0.0024(11) -0.0026(12) 0.0079(12)
C7 0.0550(16) 0.0586(16) 0.0517(17) -0.0010(14) -0.0036(13) 0.0106(13)
C8 0.0445(15) 0.0585(16) 0.0545(17) -0.0061(12) 0.0055(13) 0.0029(13)
C9 0.0436(15) 0.0584(16) 0.073(2) 0.0060(12) 0.0027(14) 0.0090(15)
C10 0.0481(15) 0.0545(15) 0.0613(18) 0.0053(13) 0.0041(13) 0.0188(13)
C11 0.0438(14) 0.0466(14) 0.0559(17) -0.0038(11) 0.0047(13) 0.0097(12)
C12 0.0496(16) 0.0574(16) 0.065(2) 0.0008(13) -0.0008(14) -0.0009(14)
C13 0.0625(19) 0.0674(19) 0.074(2) -0.0120(16) -0.0130(17) 0.0057(17)
C14 0.083(2) 0.073(2) 0.069(2) -0.0263(19) -0.0012(19) -0.0034(18)
C15 0.086(3) 0.063(2) 0.083(3) -0.0113(18) 0.012(2) -0.0183(18)
C16 0.0600(18) 0.0513(16) 0.087(2) 0.0032(14) 0.0041(17) 0.0009(15)
N1 0.0475(13) 0.0509(12) 0.0558(15) -0.0010(10) 0.0032(11) 0.0165(10)
N2 0.0613(16) 0.0829(19) 0.0657(19) -0.0036(15) 0.0121(14) 0.0036(15)
O1 0.0943(18) 0.0839(17) 0.0934(19) -0.0271(14) 0.0132(14) 0.0336(14)
O2 0.0969(18) 0.1087(19) 0.0554(15) -0.0039(15) 0.0103(13) 0.0133(14)
O3 0.124(3) 0.155(3) 0.115(3) 0.062(2) 0.061(2) 0.030(2)
S1 0.0682(6) 0.0868(6) 0.0569(6) -0.0123(4) -0.0040(4) 0.0004(4)

loop_
_atom_type_symbol
_atom_type_description
_atom_type_scat_dispersion_real
_atom_type_scat_dispersion_imag
_atom_type_scat_source
C C 0.0033 0.0016 'International Tables Vol C Tables 4.2.6.8 and 6.1.1.4'
H H 0.0000 0.0000 'International Tables Vol C Tables 4.2.6.8 and 6.1.1.4'
N N 0.0061 0.0033 'International Tables Vol C Tables 4.2.6.8 and 6.1.1.4'
O O 0.0106 0.0060 'International Tables Vol C Tables 4.2.6.8 and 6.1.1.4'
S S 0.1246 0.1234 'International Tables Vol C Tables 4.2.6.8 and 6.1.1.4'

loop_
_geom_angle_atom_site_label_1
_geom_angle_atom_site_label_2
_geom_angle_atom_site_label_3
_geom_angle
C5 C1 H1 108.7
C5 C1 S1 108.04(18)
N1 C1 H1 108.7
N1 C1 C5 109.0(2)
N1 C1 S1 113.65(17)
S1 C1 H1 108.7
N1 C2 C3 120.4(3)
O1 C2 C3 119.7(3)
O1 C2 N1 119.9(3)
C2 C3 H3A 108.0
C2 C3 H3B 108.0
C2 C3 C4 117.2(2)
H3A C3 H3B 107.2
C4 C3 H3A 108.0
C4 C3 H3B 108.0
C3 C4 H4A 109.7
C3 C4 H4B 109.7
C3 C4 S1 109.9(2)
H4A C4 H4B 108.2
S1 C4 H4A 109.7
S1 C4 H4B 109.7
C6 C5 C1 120.1(2)
C6 C5 C10 118.7(2)
C10 C5 C1 121.2(2)
C5 C6 H6 119.4
C5 C6 C7 121.2(2)
C7 C6 H6 119.4
C6 C7 H7 120.8
C8 C7 C6 118.3(3)
C8 C7 H7 120.8
C7 C8 C9 122.4(3)
C7 C8 N2 118.8(3)
C9 C8 N2 118.7(3)
C8 C9 H9 121.1
C8 C9 C10 117.8(3)
C10 C9 H9 121.1
C5 C10 H10 119.3
C9 C10 C5 121.4(3)
C9 C10 H10 119.3
C12 C11 C16 120.0(3)
C12 C11 N1 119.5(2)
C16 C11 N1 120.3(3)
C11 C12 H12 120.0
C11 C12 C13 120.0(3)
C13 C12 H12 120.0
C12 C13 H13 119.7
C14 C13 C12 120.5(3)
C14 C13 H13 119.7
C13 C14 H14 120.1
C13 C14 C15 119.8(3)
C15 C14 H14 120.1
C14 C15 H15 119.8
C14 C15 C16 120.3(3)
C16 C15 H15 119.8
C11 C16 C15 119.3(3)
C11 C16 H16 120.3
C15 C16 H16 120.3
C2 N1 C1 126.3(3)
C2 N1 C11 118.8(2)
C11 N1 C1 113.49(19)
O2 N2 C8 118.8(3)
O3 N2 C8 118.5(3)
O3 N2 O2 122.7(3)
C4 S1 C1 95.08(15)

loop_
_geom_bond_atom_site_label_1
_geom_bond_atom_site_label_2
_geom_bond_distance
C1 H1 0.9800
C1 C5 1.509(4)
C1 N1 1.491(3)
C1 S1 1.795(3)
C2 C3 1.495(5)
C2 N1 1.359(3)
C2 O1 1.230(4)
C3 H3A 0.9700
C3 H3B 0.9700
C3 C4 1.503(5)
C4 H4A 0.9700
C4 H4B 0.9700
C4 S1 1.790(3)
C5 C6 1.378(4)
C5 C10 1.388(4)
C6 H6 0.9300
C6 C7 1.379(4)
C7 H7 0.9300
C7 C8 1.375(4)
C8 C9 1.378(4)
C8 N2 1.462(4)
C9 H9 0.9300
C9 C10 1.379(4)
C10 H10 0.9300
C11 C12 1.368(4)
C11 C16 1.379(4)
C11 N1 1.446(4)
C12 H12 0.9300
C12 C13 1.381(4)
C13 H13 0.9300
C13 C14 1.355(5)
C14 H14 0.9300
C14 C15 1.375(5)
C15 H15 0.9300
C15 C16 1.384(4)
C16 H16 0.9300
N2 O2 1.215(3)
N2 O3 1.208(4)

loop_
_geom_hbond_atom_site_label_D
_geom_hbond_atom_site_label_H
_geom_hbond_atom_site_label_A
_geom_hbond_site_symmetry_A
_geom_hbond_distance_DH
_geom_hbond_distance_HA
_geom_hbond_distance_DA
_geom_hbond_angle_DHA
C3 H3A O2 4_646 0.97 2.62 3.405(4) 138.5
C3 H3B O3 6_557 0.97 2.57 3.253(5) 127.7
C7 H7 O2 5_676 0.93 2.50 3.417(4) 170.2

loop_
_geom_torsion_atom_site_label_1
_geom_torsion_atom_site_label_2
_geom_torsion_atom_site_label_3
_geom_torsion_atom_site_label_4
_geom_torsion
C1 C5 C6 C7 -176.2(2)
C1 C5 C10 C9 175.0(3)
C2 C3 C4 S1 -54.0(4)
C3 C2 N1 C1 -5.9(4)
C3 C2 N1 C11 -171.6(3)
C3 C4 S1 C1 63.8(2)
C5 C1 N1 C2 147.8(3)
C5 C1 N1 C11 -45.9(3)
C5 C1 S1 C4 -171.67(19)
C5 C6 C7 C8 0.4(4)
C6 C5 C10 C9 -3.3(4)
C6 C7 C8 C9 -1.9(4)
C6 C7 C8 N2 176.0(3)
C7 C8 C9 C10 0.7(4)
C7 C8 N2 O2 3.4(4)
C7 C8 N2 O3 -176.7(3)
C8 C9 C10 C5 1.9(4)
C9 C8 N2 O2 -178.6(3)
C9 C8 N2 O3 1.3(4)
C10 C5 C6 C7 2.1(4)
C11 C12 C13 C14 -0.5(5)
C12 C11 C16 C15 1.9(4)
C12 C11 N1 C1 -69.7(3)
C12 C11 N1 C2 97.7(3)
C12 C13 C14 C15 0.8(5)
C13 C14 C15 C16 0.3(5)
C14 C15 C16 C11 -1.7(5)
C16 C11 C12 C13 -0.9(4)
C16 C11 N1 C1 105.6(3)
C16 C11 N1 C2 -87.0(3)
N1 C1 C5 C6 115.7(3)
N1 C1 C5 C10 -62.5(3)
N1 C1 S1 C4 -50.6(2)
N1 C2 C3 C4 20.1(4)
N1 C11 C12 C13 174.4(2)
N1 C11 C16 C15 -173.3(3)
N2 C8 C9 C10 -177.1(3)
O1 C2 C3 C4 -160.7(3)
O1 C2 N1 C1 174.9(3)
O1 C2 N1 C11 9.3(4)
S1 C1 C5 C6 -120.4(2)
S1 C1 C5 C10 61.4(3)
S1 C1 N1 C2 27.3(3)
S1 C1 N1 C11 -166.44(18)

_cod_database_fobs_code 2242407
